data_1532899
loop_
_publ_author_name
'Mitchell, K.'
'Somers, R.C.'
'Huang Fuqiang'
'Ibers, J.A.'

_publ_section_title
;
 Syntheses, structure and magnetic properties of several Ln Yb Q3
 chalcogenides, Q = S, Se
;
_journal_name_full 'Journal of Solid State Chemistry'
_journal_page_first 709
_journal_page_last 713
_journal_volume 177
_journal_year 2004
_chemical_formula_sum 'Ce Se3 Yb'
_chemical_name_systematic 'Ce Yb Se3'
_space_group_IT_number 63
_symmetry_space_group_name_Hall '-C 2c 2'
_symmetry_space_group_name_H-M 'C m c m'
_cell_angle_alpha 90
_cell_angle_beta 90
_cell_angle_gamma 90
_cell_formula_units_Z 4
_cell_length_a 4.0234
_cell_length_b 13.065
_cell_length_c 9.885
_cell_volume 519.612
_citation_journal_id_ASTM JSSCBI
_cod_data_source_file Mitchell_JSSCBI_2004_1857.cif
_cod_data_source_block Ce1Se3Yb1
_cod_original_cell_volume 519.6121
_cod_original_formula_sum 'Ce1 Se3 Yb1'
_cod_database_code 1532899

loop_
_symmetry_equiv_pos_as_xyz
x,y,z
-x,-y,z+1/2
x,-y,-z
-x,y,-z+1/2
-x,-y,-z
x,y,-z-1/2
-x,y,z
x,-y,z-1/2
x+1/2,y+1/2,z
-x+1/2,-y+1/2,z+1/2
x+1/2,-y+1/2,-z
-x+1/2,y+1/2,-z+1/2
-x+1/2,-y+1/2,-z
x+1/2,y+1/2,-z-1/2
-x+1/2,y+1/2,z
x+1/2,-y+1/2,z-1/2

loop_
_atom_site_label
_atom_site_type_symbol
_atom_site_fract_x
_atom_site_fract_y
_atom_site_fract_z
_atom_site_occupancy
_atom_site_U_iso_or_equiv
Yb1 Yb+3 0 0 0 1 0.0
Ce1 Ce+3 0 0.74821 0.25 1 0.0
Se2 Se-2 0 0.08601 0.25 1 0.0
Se1 Se-2 0 0.35619 0.06245 1 0.0
